data_7050980
loop_
_publ_author_name
'Li, Gang'
'Che, De-Ji'
'Li, Zi-Feng'
'Zhu, Yu'
'Zou, Da-Peng'

_publ_section_title
;
 Versatile coordination patterns in the reaction system of
 N-benzoyl-N???-(2-pyridyl)thiourea with CuCl2. Their reaction
 conditions, systematic isolation and crystal structures
;
_journal_issue 11
_journal_name_full 'New Journal of Chemistry'
_journal_page_first 1629
_journal_paper_doi 10.1039/b206257g
_journal_volume 26
_journal_year 2002
_chemical_formula_moiety 'C13 H9 Cl2 Cu N3 O S '
_chemical_formula_sum 'C13 H9 Cl2 Cu N3 O S'
_chemical_formula_weight 389.75
_space_group_IT_number 61
_symmetry_cell_setting orthorhombic
_symmetry_Int_Tables_number 61
_symmetry_space_group_name_Hall '-P 2ac 2ab'
_symmetry_space_group_name_H-M 'P b c a'
_audit_creation_date 'Mon Mar 18 18:51:41 2002'
_audit_creation_method 'from TEXRAY.INF file'
_cell_angle_alpha 90
_cell_angle_beta 90
_cell_angle_gamma 90
_cell_formula_units_Z 8
_cell_length_a 16.801(3)
_cell_length_b 6.951(1)
_cell_length_c 24.335(6)
_cell_measurement_reflns_used 183
_cell_measurement_temperature 291.2
_cell_measurement_theta_max 25.5
_cell_measurement_theta_min 2.5
_cell_volume 2841.9(10)
_computing_cell_refinement 'MSC/AFC Diffractometer Control'
_computing_data_collection 'MSC/AFC Diffractometer Control'
_computing_data_reduction teXsan
_computing_publication_material teXsan
_computing_structure_refinement teXsan
_diffrn_ambient_temperature 291.2
_diffrn_measurement_device 'Rigaku RAXISII'
_diffrn_radiation_detector 'Imaging Plate'
_diffrn_radiation_monochromator graphite
_diffrn_radiation_source 'Rigaku rotating anode'
_diffrn_radiation_type 'Mo K\a'
_diffrn_radiation_wavelength 0.7107
_diffrn_reflns_av_R_equivalents 0.000
_diffrn_reflns_av_sigmaI/netI 0.062
_diffrn_reflns_limit_h_max 21
_diffrn_reflns_limit_h_min 0
_diffrn_reflns_limit_k_max 8
_diffrn_reflns_limit_k_min 0
_diffrn_reflns_limit_l_max 29
_diffrn_reflns_limit_l_min 0
_diffrn_reflns_number 2523
_diffrn_reflns_reduction_process 'Lp corrections applied'
_diffrn_reflns_theta_max 27.0
_diffrn_reflns_theta_min 2
_diffrn_standards_decay_% 0.00
_diffrn_standards_interval_count 0
_diffrn_standards_number 0
_exptl_absorpt_coefficient_mu 2.059
_exptl_absorpt_correction_type none
_exptl_crystal_colour brown
_exptl_crystal_density_diffrn 1.822
_exptl_crystal_density_meas ?
_exptl_crystal_description prismatic
_exptl_crystal_F_000 1560.00
_exptl_crystal_size_max 0.600
_exptl_crystal_size_mid 0.100
_exptl_crystal_size_min 0.100
_refine_diff_density_max 0.73
_refine_diff_density_min -0.63
_refine_ls_extinction_coef 0.0001(7)
_refine_ls_extinction_method 'Zachariasen(1967) type 2 Gaussian isotropic'
_refine_ls_goodness_of_fit_all 1.277
_refine_ls_goodness_of_fit_obs 1.217
_refine_ls_hydrogen_treatment noref
_refine_ls_matrix_type full
_refine_ls_number_constraints 0
_refine_ls_number_parameters 191
_refine_ls_number_reflns 2033
_refine_ls_number_restraints 0
_refine_ls_R_factor_all 0.0834
_refine_ls_R_factor_obs 0.0623
_refine_ls_shift/esd_max 0.0001
_refine_ls_shift/esd_mean 0.0000
_refine_ls_structure_factor_coef F
_refine_ls_weighting_details 'w = 1/[\s^2^(Fo) + 0.00352|Fo|^2^]'
_refine_ls_weighting_scheme calc
_refine_ls_wR_factor_all 0.1120
_refine_ls_wR_factor_obs 0.0973
_reflns_number_observed 2033
_reflns_number_total 2523
_reflns_observed_criterion >2.0sigma(I)
_cod_data_source_file b206257g.txt
_cod_data_source_block Compound_1
_cod_depositor_comments
;
The following automatic conversions were performed:

'_refine_ls_weighting_scheme' value 'w = 1/[\s^2^(Fo) +
0.00352|Fo|^2^]' was changed to 'calc'. New tag
'_refine_ls_weighting_details' was created. The value of the new tag
was set to 'w = 1/[\s^2^(Fo) + 0.00352|Fo|^2^]'.

Automatic conversion script
Id: cif_fix_values 3143 2015-03-26 13:38:13Z robertas 
;
_cod_original_cell_volume 2841.8601
_cod_original_sg_symbol_H-M 'P b c a      '
_cod_original_formula_sum 'C13 H9 Cl2 Cu N3 O S '
_cod_database_code 7050980

loop_
_symmetry_equiv_pos_as_xyz
x,y,z
1/2+x,1/2-y,-z
-x,1/2+y,1/2-z
1/2-x,-y,1/2+z
-x,-y,-z
1/2-x,1/2+y,z
x,1/2-y,1/2+z
1/2+x,y,1/2-z

loop_
_atom_site_aniso_label
_atom_site_aniso_U_11
_atom_site_aniso_U_22
_atom_site_aniso_U_33
_atom_site_aniso_U_12
_atom_site_aniso_U_13
_atom_site_aniso_U_23
Cu1 0.0302(6) 0.0526(6) 0.0268(6) -0.0047(4) 0.0014(4) -0.0012(4)
Cl1 0.049(1) 0.0350(10) 0.033(1) 0.0012(8) 0.0069(9) -0.0006(7)
Cl2 0.024(1) 0.072(1) 0.055(1) 0.0036(10) 0.0091(9) 0.021(1)
S1 0.0210(9) 0.051(1) 0.0221(9) 0.0012(8) -0.0057(7) -0.0016(8)
O1 0.021(3) 0.061(3) 0.025(3) -0.004(2) -0.006(2) -0.004(2)
N1 0.026(3) 0.040(3) 0.020(3) 0.005(3) -0.003(2) -0.001(2)
N2 0.018(3) 0.039(3) 0.026(3) -0.001(3) 0.000(3) 0.000(2)
N3 0.031(4) 0.042(3) 0.019(3) 0.003(3) -0.003(3) 0.004(3)
C1 0.019(4) 0.069(5) 0.033(4) 0.003(4) 0.000(3) -0.009(4)
C2 0.022(4) 0.065(5) 0.053(6) 0.008(4) 0.003(4) 0.003(4)
C3 0.042(5) 0.049(5) 0.034(4) 0.003(4) 0.007(4) 0.000(4)
C4 0.026(4) 0.046(4) 0.029(4) 0.002(3) 0.000(3) -0.002(3)
C5 0.022(4) 0.035(3) 0.020(3) 0.000(3) -0.006(3) -0.003(3)
C6 0.022(4) 0.028(3) 0.023(3) -0.008(3) -0.005(3) 0.002(3)
C7 0.024(4) 0.025(3) 0.029(4) 0.004(3) -0.001(3) -0.002(3)
C8 0.034(4) 0.030(3) 0.022(4) 0.007(3) 0.000(3) 0.002(3)
C9 0.030(4) 0.055(5) 0.026(4) -0.005(3) -0.006(3) 0.000(4)
C10 0.029(5) 0.080(6) 0.042(5) -0.011(4) 0.002(4) -0.010(5)
C11 0.022(4) 0.071(5) 0.031(4) 0.006(4) 0.008(3) 0.000(4)
C12 0.035(5) 0.066(5) 0.023(4) 0.010(4) -0.001(3) -0.006(4)
C13 0.024(4) 0.053(4) 0.033(4) 0.002(3) -0.003(3) -0.007(4)

loop_
_atom_site_label
_atom_site_fract_x
_atom_site_fract_y
_atom_site_fract_z
_atom_site_U_iso_or_equiv
_atom_site_thermal_displace_type
_atom_site_calc_flag
_atom_site_calc_attached_atom
_atom_site_occupancy
_atom_site_refinement_flags
Cu1 0.26736(6) 0.0970(1) 0.18734(4) 0.0365(3) Uani d . 1.00 .
Cl1 0.2363(1) -0.1470(3) 0.24839(8) 0.0392(5) Uani d . 1.00 .
Cl2 0.3772(1) 0.0929(3) 0.13453(10) 0.0505(6) Uani d . 1.00 .
S1 0.0697(1) 0.0301(3) 0.05502(7) 0.0314(5) Uani d . 1.00 .
O1 0.1472(3) -0.0183(8) -0.0177(2) 0.036(1) Uani d . 1.00 .
N1 0.0326(3) 0.0707(8) 0.1214(2) 0.029(2) Uani d . 1.00 .
N2 0.1657(3) 0.0922(8) 0.1387(2) 0.028(2) Uani d . 1.00 .
N3 0.2300(4) 0.0367(9) 0.0538(2) 0.031(2) Uani d . 1.00 .
C1 -0.0463(5) 0.066(1) 0.1343(3) 0.040(2) Uani d . 1.00 .
C2 -0.0685(5) 0.098(1) 0.1870(4) 0.047(2) Uani d . 1.00 .
C3 -0.0100(5) 0.135(1) 0.2277(4) 0.041(2) Uani d . 1.00 .
C4 0.0677(4) 0.137(1) 0.2145(3) 0.034(2) Uani d . 1.00 .
C5 0.0904(4) 0.1011(9) 0.1593(3) 0.026(2) Uani d . 1.00 .
C6 0.1631(4) 0.0569(9) 0.0846(3) 0.024(2) Uani d . 1.00 .
C7 0.2165(4) -0.0051(9) -0.0010(3) 0.026(2) Uani d . 1.00 .
C8 0.2855(4) -0.0336(10) -0.0373(3) 0.029(2) Uani d . 1.00 .
C9 0.3624(4) 0.006(1) -0.0209(3) 0.037(2) Uani d . 1.00 .
C10 0.4253(5) -0.017(1) -0.0582(4) 0.050(3) Uani d . 1.00 .
C11 0.4106(5) -0.078(1) -0.1115(3) 0.041(2) Uani d . 1.00 .
C12 0.3349(5) -0.118(1) -0.1271(3) 0.041(2) Uani d . 1.00 .
C13 0.2728(4) -0.095(1) -0.0910(3) 0.036(2) Uani d . 1.00 .
H1 -0.0818 0.0463 0.1055 0.0457 Uiso calc . 1.00 .
H2 -0.1212 0.0955 0.1979 0.0527 Uiso calc . 1.00 .
H3 -0.0291 0.1418 0.2649 0.0527 Uiso calc . 1.00 .
H4 0.1082 0.1523 0.2362 0.0527 Uiso calc . 1.00 .
H5 0.3744 0.0334 0.0165 0.0527 Uiso calc . 1.00 .
H6 0.4709 0.0085 -0.0507 0.0527 Uiso calc . 1.00 .
H7 0.4608 -0.0975 -0.1378 0.0527 Uiso calc . 1.00 .
H8 0.3273 -0.1601 -0.1654 0.0500 Uiso calc . 1.00 .
H9 0.2294 -0.1276 -0.0994 0.0527 Uiso calc . 1.00 .

loop_
_atom_type_symbol
_atom_type_oxidation_number
_atom_type_number_in_cell
_atom_type_scat_dispersion_real
_atom_type_scat_dispersion_imag
_atom_type_scat_source
C 0 104 0.003 0.002
;International Tables for Crystallography
(1992, Vol. C, Tables 4.2.6.8 and 6.1.1.1)
;
H 0 72 0.000 0.000
;International Tables for Crystallography
(1992, Vol. C, Table 6.1.1.2)
;
N 0 24 0.006 0.003
;International Tables for Crystallography
(1992, Vol. C, Tables 4.2.6.8 and 6.1.1.1)
;
O 0 8 0.011 0.006
;International Tables for Crystallography
(1992, Vol. C, Tables 4.2.6.8 and 6.1.1.1)
;
S 0 8 0.125 0.123
;International Tables for Crystallography
(1992, Vol. C, Tables 4.2.6.8 and 6.1.1.1)
;
Cl 0 16 0.148 0.159
;International Tables for Crystallography
(1992, Vol. C, Tables 4.2.6.8 and 6.1.1.1)
;
Cu 0 8 0.320 1.265
;International Tables for Crystallography
(1992, Vol. C, Tables 4.2.6.8 and 6.1.1.1)
;

loop_
_geom_angle_atom_site_label_1
_geom_angle_atom_site_label_2
_geom_angle_atom_site_label_3
_geom_angle
_geom_angle_site_symmetry_1
_geom_angle_site_symmetry_2
_geom_angle_site_symmetry_3
_geom_angle_publ_flag
CL1 CU1 CL1 98.37(7) 1_555 1_555 6_555 yes
CL1 CU1 CL2 122.87(8) 1_555 1_555 1_555 yes
CL1 CU1 N2 99.8(2) 1_555 1_555 1_555 yes
CL1 CU1 CL2 113.39(8) 6_555 1_555 1_555 yes
CL1 CU1 N2 110.8(2) 6_555 1_555 1_555 yes
CL2 CU1 N2 110.4(2) 1_555 1_555 1_555 yes
CU1 CL1 CU1 99.07(7) 1_555 1_555 6_545 yes
N1 S1 C6 85.6(3) 1_555 1_555 1_555 yes
S1 N1 C1 123.7(5) 1_555 1_555 1_555 yes
S1 N1 C5 113.4(4) 1_555 1_555 1_555 yes
C1 N1 C5 122.9(6) 1_555 1_555 1_555 yes
CU1 N2 C5 123.3(4) 1_555 1_555 1_555 yes
CU1 N2 C6 125.8(5) 1_555 1_555 1_555 yes
C5 N2 C6 110.3(5) 1_555 1_555 1_555 yes
C6 N3 C7 114.6(6) 1_555 1_555 1_555 yes
N1 C1 C2 118.9(7) 1_555 1_555 1_555 yes
N1 C1 H1 116(4) 1_555 1_555 1_555 no
C2 C1 H1 124(4) 1_555 1_555 1_555 no
C1 C2 C3 119.9(7) 1_555 1_555 1_555 yes
C1 C2 H2 121(4) 1_555 1_555 1_555 no
C3 C2 H2 118(4) 1_555 1_555 1_555 no
C2 C3 C4 120.7(8) 1_555 1_555 1_555 yes
C2 C3 H3 115(4) 1_555 1_555 1_555 no
C4 C3 H3 123(5) 1_555 1_555 1_555 no
C3 C4 C5 119.1(7) 1_555 1_555 1_555 yes
C3 C4 H4 127(5) 1_555 1_555 1_555 no
C5 C4 H4 112(5) 1_555 1_555 1_555 no
N1 C5 N2 114.0(5) 1_555 1_555 1_555 yes
N1 C5 C4 118.6(6) 1_555 1_555 1_555 yes
N2 C5 C4 127.4(6) 1_555 1_555 1_555 yes
S1 C6 N2 116.7(5) 1_555 1_555 1_555 yes
S1 C6 N3 120.6(5) 1_555 1_555 1_555 yes
N2 C6 N3 122.7(6) 1_555 1_555 1_555 yes
O1 C7 N3 119.4(6) 1_555 1_555 1_555 yes
O1 C7 C8 122.2(6) 1_555 1_555 1_555 yes
N3 C7 C8 118.3(6) 1_555 1_555 1_555 yes
C7 C8 C9 122.5(6) 1_555 1_555 1_555 yes
C7 C8 C13 118.6(6) 1_555 1_555 1_555 yes
C9 C8 C13 118.8(7) 1_555 1_555 1_555 yes
C8 C9 C10 119.8(7) 1_555 1_555 1_555 yes
C8 C9 H5 120(4) 1_555 1_555 1_555 no
C10 C9 H5 119(4) 1_555 1_555 1_555 no
C9 C10 C11 120.3(8) 1_555 1_555 1_555 yes
C9 C10 H6 123(6) 1_555 1_555 1_555 no
C11 C10 H6 116(6) 1_555 1_555 1_555 no
C10 C11 C12 119.7(7) 1_555 1_555 1_555 yes
C10 C11 H7 117(4) 1_555 1_555 1_555 no
C12 C11 H7 122(4) 1_555 1_555 1_555 no
C11 C12 C13 120.5(7) 1_555 1_555 1_555 yes
C11 C12 H8 116(4) 1_555 1_555 1_555 no
C13 C12 H8 122(4) 1_555 1_555 1_555 no
C8 C13 C12 120.8(7) 1_555 1_555 1_555 yes
C8 C13 H9 118(6) 1_555 1_555 1_555 no
C12 C13 H9 120(6) 1_555 1_555 1_555 no

loop_
_geom_bond_atom_site_label_1
_geom_bond_atom_site_label_2
_geom_bond_distance
_geom_bond_site_symmetry_1
_geom_bond_site_symmetry_2
_geom_bond_publ_flag
CU1 CL1 2.313(2) 1_555 1_555 yes
CU1 CL1 2.319(2) 1_555 6_555 yes
CU1 CL2 2.247(2) 1_555 1_555 yes
CU1 N2 2.083(5) 1_555 1_555 yes
S1 N1 1.758(6) 1_555 1_555 yes
S1 C6 1.744(7) 1_555 1_555 yes
O1 C7 1.241(7) 1_555 1_555 yes
N1 C1 1.362(9) 1_555 1_555 yes
N1 C5 1.350(8) 1_555 1_555 yes
N2 C5 1.368(8) 1_555 1_555 yes
N2 C6 1.334(8) 1_555 1_555 yes
N3 C6 1.356(8) 1_555 1_555 yes
N3 C7 1.381(8) 1_555 1_555 yes
C1 C2 1.35(1) 1_555 1_555 yes
C2 C3 1.41(1) 1_555 1_555 yes
C3 C4 1.34(1) 1_555 1_555 yes
C4 C5 1.415(9) 1_555 1_555 yes
C7 C8 1.476(9) 1_555 1_555 yes
C8 C9 1.383(10) 1_555 1_555 yes
C8 C13 1.395(10) 1_555 1_555 yes
C9 C10 1.39(1) 1_555 1_555 yes
C10 C11 1.39(1) 1_555 1_555 yes
C11 C12 1.36(1) 1_555 1_555 yes
C12 C13 1.38(1) 1_555 1_555 yes

loop_
_geom_contact_atom_site_label_1
_geom_contact_atom_site_label_2
_geom_contact_distance
_geom_contact_site_symmetry_1
_geom_contact_site_symmetry_2
_geom_contact_publ_flag
CU1 CU1 3.5242(3) 1_555 6_545 ?
CL1 CL1 3.5055(5) 1_555 6_545 ?
CL2 C5 3.516(6) 1_555 6_545 ?
CL2 N2 3.556(6) 1_555 6_545 ?
S1 S1 3.581(3) 1_555 5_555 ?
O1 C9 3.321(9) 1_555 6_545 ?
O1 C1 3.324(9) 1_555 5_555 ?
N3 N3 3.538(2) 1_555 6_545 ?
C1 C11 3.51(1) 1_555 2_445 ?
C13 C13 3.556(3) 1_555 6_545 ?
